data_7250610
loop_
_publ_author_name
'Dumitrascu, Florea'
'Popa, Marcel Mirel'
'Shova, Sergiu'
'Man, Isabela C.'
'Draghici, Constantin'
'Caira, Mino R.'

_publ_section_title
;
 H/F replacement in secondary alcohols of sydnones as examples of
 isostructural OH&#x22EF;O&#xE001;C hydrogen bonded dimer structures
;
_journal_issue 30
_journal_name_full CrystEngComm
_journal_page_first 5162
_journal_page_last 5172
_journal_paper_doi 10.1039/D5CE00492F
_journal_volume 27
_journal_year 2025
_chemical_formula_moiety '2(C10 H8 N2 O3)'
_chemical_formula_sum 'C20 H16 N4 O6'
_chemical_formula_weight 408.37
_space_group_crystal_system monoclinic
_space_group_IT_number 9
_space_group_name_Hall 'C -2yc'
_space_group_name_H-M_alt 'C 1 c 1'
_atom_sites_solution_hydrogens geom
_atom_sites_solution_primary dual
_audit_creation_date 2025-03-09
_audit_creation_method
;
Olex2 1.5-ac6-020
(compiled 2024.02.14 svn.r2f8d729c for Rigaku Oxford Diffraction, GUI svn.r6966)
;
_audit_update_record
;
2025-03-11 deposited with the CCDC.	2025-06-27 downloaded from the CCDC.
;
_cell_angle_alpha 90
_cell_angle_beta 96.462(7)
_cell_angle_gamma 90
_cell_formula_units_Z 2
_cell_length_a 19.8269(13)
_cell_length_b 5.3804(4)
_cell_length_c 9.1694(7)
_cell_measurement_reflns_used 1511
_cell_measurement_temperature 296.0(9)
_cell_measurement_theta_max 73.7680
_cell_measurement_theta_min 4.4730
_cell_volume 971.95(12)
_computing_cell_refinement 'CrysAlisPro 1.171.43.137a (Rigaku OD, 2024)'
_computing_data_collection 'CrysAlisPro system (CCD 43.137a 64-bit (release 10-09-2024))'
_computing_data_reduction 'CrysAlisPro 1.171.43.137a (Rigaku OD, 2024)'
_computing_molecular_graphics 'Olex2 1.5-ac6-020 (Dolomanov et al., 2009)'
_computing_publication_material 'Olex2 1.5-ac6-020 (Dolomanov et al., 2009)'
_computing_structure_refinement 'SHELXL 2018/3 (Sheldrick, 2015)'
_computing_structure_solution 'SHELXD  (Sheldrick, 2008)'
_diffrn_ambient_environment air
_diffrn_ambient_temperature 296.0(9)
_diffrn_detector 'Hybrid Pixel Array Detector'
_diffrn_detector_area_resol_mean 10.0000
_diffrn_detector_type HyPix
_diffrn_measured_fraction_theta_full 0.995
_diffrn_measured_fraction_theta_max 0.995
_diffrn_measurement_details
;
List of Runs (angles in degrees, time in seconds):

  # Type    Start    End  Width  t~exp~   \w     \q     \k     \f   Frames
#--------------------------------------------------------------------------
  1  \w    -72.00  -7.00   0.50    5.00    --  -46.76  94.00 -61.00  130
  2  \w     -4.00  24.00   0.50    5.00    --  -46.76  94.00 -61.00   56
  3  \w     32.00  57.00   0.50    5.00    --   46.76 -94.00-171.00   50
  4  \w    -65.00 -22.00   0.50   10.00    --  -91.75  94.00 -61.00   86
  5  \w     65.00 103.00   0.50   10.00    --  106.68 -94.00-171.00   76
  6  \w    106.00 178.00   0.50   10.00    --  106.68  94.00 -61.00  144
  7  \w   -115.00 -37.00   0.50    5.00    --  -46.76 -57.00-180.00  156
  8  \w    -28.00   0.00   0.50    5.00    --   46.76 -19.00 -90.00   56
  9  \w    -10.00  20.00   0.50    5.00    --   46.76 -19.00-180.00   60
 10  \w    -49.00 -20.00   0.50   10.00    --  -91.75  45.00 -90.00   58
 11  \w    -64.00 -37.00   0.50   10.00    --  -91.75  61.00  60.00   54
 12  \w   -157.00-101.00   0.50   10.00    --  -91.75 -95.00-120.00  112
 13  \w   -136.00-106.00   0.50   10.00    --  -91.75 -94.00-171.00   60
 14  \w    -49.00 -22.00   0.50   10.00    --  -91.75  45.00 150.00   54
 15  \w    -62.00 -37.00   0.50   10.00    --  -91.75  61.00 -60.00   50
 16  \w     35.00  62.00   0.50   10.00    --  106.68 -95.00 150.00   54
 17  \w     37.00  71.00   0.50   10.00    --  106.68 -61.00 -90.00   68
 18  \w     41.00  71.00   0.50   10.00    --  106.68 -61.00  60.00   60
 19  \w     43.00 103.00   0.50   10.00    --  106.68 -95.00-120.00  120
 20  \w     73.00 100.00   0.50   10.00    --  106.68 -95.00 150.00   54
 21  \w     37.00  71.00   0.50   10.00    --  106.68 -61.00  30.00   68
 22  \w     41.00 107.00   0.50   10.00    --  106.68-125.00  60.00  132
 23  \w     37.00  71.00   0.50   10.00    --  106.68 -61.00   0.00   68
 24  \w     40.00  70.00   0.50   10.00    --  106.68 -61.00-180.00   60
 25  \w     86.00 112.00   0.50    5.00    --   47.64  57.00-150.00   52
 26  \w    -14.00  24.00   0.50    5.00    --  -47.64  19.00 -30.00   76
 27  \w   -114.00 -88.00   0.50    5.00    --  -47.64 -38.00-150.00   52
 28  \w    -77.00 -51.00   0.50    5.00    --  -47.64 -38.00-150.00   52
 29  \w    -22.00   4.00   0.50    5.00    --   47.64 -19.00-120.00   52
 30  \w   -157.00-130.00   0.50   10.00    --  -91.75 -30.00  60.00   54
 31  \w    -45.00 -20.00   0.50   10.00    --  -91.75  45.00 -60.00   50
 32  \w    -51.00 -26.00   0.50   10.00    --  -91.75  45.00-150.00   50
 33  \w   -164.00-134.00   0.50   10.00    --  -91.75 -30.00  90.00   60
 34  \w   -114.00 -73.00   0.50   10.00    --  -91.75 -77.00-120.00   82
 35  \w   -107.00 -75.00   0.50   10.00    --  -91.75 -61.00-120.00   64
 36  \w   -126.00 -79.00   0.50   10.00    --  -91.75 -30.00  60.00   94
 37  \w    -51.00 -25.00   0.50   10.00    --  -91.75  45.00-120.00   52
 38  \w   -131.00 -82.00   0.50   10.00    --  -91.75 -30.00  90.00   98
 39  \w   -158.00-120.00   0.50   10.00    --  -91.75 -45.00-150.00   76
 40  \w    -51.00 -26.00   0.50   10.00    --  -91.75  45.00 -30.00   50
 41  \w     66.00  91.00   0.50   10.00    --  106.68 -77.00 120.00   50
 42  \w    153.00 178.00   0.50   10.00    --  106.68  30.00   0.00   50
 43  \w     35.00  78.00   0.50   10.00    --  106.68 -95.00   0.00   86
 44  \w    119.00 145.00   0.50   10.00    --  106.68  30.00   0.00   52
 45  \w     65.00  91.00   0.50   10.00    --  106.68 -95.00 -90.00   52
 46  \w     85.00 111.00   0.50   10.00    --  106.68-125.00 -30.00   52
 47  \w     34.00  62.00   0.50   10.00    --  106.68 -95.00 -90.00   56
;
_diffrn_measurement_device 'four-circle diffractometer'
_diffrn_measurement_device_type 'XtaLAB Synergy, Dualflex, HyPix'
_diffrn_measurement_method '\w scans'
_diffrn_orient_matrix_type 'CrysAlisPro convention (1999,Acta A55,543-557)'
_diffrn_orient_matrix_UB_11 -0.0323905000
_diffrn_orient_matrix_UB_12 0.1167651000
_diffrn_orient_matrix_UB_13 -0.1445924000
_diffrn_orient_matrix_UB_21 -0.0154439000
_diffrn_orient_matrix_UB_22 0.2384568000
_diffrn_orient_matrix_UB_23 0.0833412000
_diffrn_orient_matrix_UB_31 0.0694325000
_diffrn_orient_matrix_UB_32 0.1073373000
_diffrn_orient_matrix_UB_33 -0.0274806000
_diffrn_radiation_monochromator mirror
_diffrn_radiation_probe x-ray
_diffrn_radiation_type 'Cu K\a'
_diffrn_radiation_wavelength 1.54184
_diffrn_reflns_av_R_equivalents 0.1039
_diffrn_reflns_av_unetI/netI 0.0474
_diffrn_reflns_Laue_measured_fraction_full 0.995
_diffrn_reflns_Laue_measured_fraction_max 0.995
_diffrn_reflns_limit_h_max 23
_diffrn_reflns_limit_h_min -22
_diffrn_reflns_limit_k_max 6
_diffrn_reflns_limit_k_min -6
_diffrn_reflns_limit_l_max 10
_diffrn_reflns_limit_l_min -10
_diffrn_reflns_number 4077
_diffrn_reflns_point_group_measured_fraction_full 0.731
_diffrn_reflns_point_group_measured_fraction_max 0.731
_diffrn_reflns_theta_full 66.562
_diffrn_reflns_theta_max 66.562
_diffrn_reflns_theta_min 4.489
_diffrn_source 'micro-focus sealed X-ray tube'
_diffrn_source_type 'PhotonJet (Cu) X-ray Source'
_exptl_absorpt_coefficient_mu 0.890
_exptl_absorpt_correction_T_max 1.00000
_exptl_absorpt_correction_T_min 0.46983
_exptl_absorpt_correction_type multi-scan
_exptl_absorpt_process_details
;
CrysAlisPro 1.171.43.137a (Rigaku Oxford Diffraction, 2024)
Empirical absorption correction using spherical harmonics,
implemented in SCALE3 ABSPACK scaling algorithm.
;
_exptl_crystal_colour 'clear light colourless'
_exptl_crystal_density_diffrn 1.395
_exptl_crystal_description plate
_exptl_crystal_F_000 424
_exptl_crystal_size_max 0.06
_exptl_crystal_size_mid 0.04
_exptl_crystal_size_min 0.02
_refine_diff_density_max 0.326
_refine_diff_density_min -0.250
_refine_diff_density_rms 0.073
_refine_ls_abs_structure_details
;
 Classical Flack method preferred over Parsons because s.u. lower.
;
_refine_ls_abs_structure_Flack -0.1(10)
_refine_ls_extinction_method none
_refine_ls_goodness_of_fit_ref 1.070
_refine_ls_hydrogen_treatment constr
_refine_ls_matrix_type full
_refine_ls_number_parameters 137
_refine_ls_number_reflns 1260
_refine_ls_number_restraints 2
_refine_ls_restrained_S_all 1.069
_refine_ls_R_factor_all 0.0942
_refine_ls_R_factor_gt 0.0823
_refine_ls_shift/su_max 0.000
_refine_ls_shift/su_mean 0.000
_refine_ls_structure_factor_coef Fsqd
_refine_ls_weighting_details 'w=1/[\s^2^(Fo^2^)+(0.1817P)^2^] where P=(Fo^2^+2Fc^2^)/3'
_refine_ls_weighting_scheme calc
_refine_ls_wR_factor_gt 0.2312
_refine_ls_wR_factor_ref 0.2494
_reflns_Friedel_coverage 0.467
_reflns_Friedel_fraction_full 0.466
_reflns_Friedel_fraction_max 0.466
_reflns_number_gt 1026
_reflns_number_total 1260
_reflns_threshold_expression 'I > 2\s(I)'
_cod_data_source_file d5ce00492f2.cif
_cod_data_source_block shs_956_fldu_autored
_cod_depositor_comments 'Adding full bibliography for 7250606--7250610.cif.'
_cod_database_code 7250610
_shelx_shelxl_version_number 2018/3
_chemical_oxdiff_formula CHNO
_chemical_oxdiff_usercomment FA_5
_shelx_space_group_comment
;
The symmetry employed for this shelxl refinement is uniquely defined
by the following loop, which should always be used as a source of
symmetry information in preference to the above space-group names.
They are only intended as comments.
;
_shelx_estimated_absorpt_t_max 0.982
_shelx_estimated_absorpt_t_min 0.949
_olex2_refinement_description
;
1. Fixed Uiso
 At 1.2 times of:
  All C(H) groups
 At 1.5 times of:
  All C(H,H,H) groups
2.a Aromatic/amide H refined with riding coordinates:
 C2(H2), C3(H3), C4(H4), C5(H5), C6(H6)
2.b Idealised Me refined as rotating group:
 C10(H10A,H10B,H10C)
;
_olex2_submission_special_instructions 'No special instructions were received'
_oxdiff_exptl_absorpt_empirical_details
;
Empirical correction (ABSPACK) includes:
- Absorption correction using spherical harmonics
- Frame scaling
;
_oxdiff_exptl_absorpt_empirical_full_max 5.308
_oxdiff_exptl_absorpt_empirical_full_min 0.264

loop_
_space_group_symop_operation_xyz
'x, y, z'
'x, -y, z+1/2'
'x+1/2, y+1/2, z'
'x+1/2, -y+1/2, z+1/2'

loop_
_atom_site_label
_atom_site_type_symbol
_atom_site_fract_x
_atom_site_fract_y
_atom_site_fract_z
_atom_site_U_iso_or_equiv
_atom_site_adp_type
_atom_site_occupancy
_atom_site_site_symmetry_order
_atom_site_calc_flag
_atom_site_refinement_flags_posn
_atom_site_refinement_flags_adp
_atom_site_refinement_flags_occupancy
_atom_site_disorder_assembly
_atom_site_disorder_group
O1 O 0.7112(3) 0.4012(11) 0.6907(7) 0.0886(19) Uani 1 1 d . . . . .
O2 O 0.8102(3) 0.5737(12) 0.6414(7) 0.0912(19) Uani 1 1 d . . . . .
O3 O 0.6609(3) 1.0638(9) 0.3897(7) 0.0791(16) Uani 1 1 d . . . . .
N1 N 0.6388(3) 0.6343(10) 0.5710(6) 0.0653(14) Uani 1 1 d . . . . .
N2 N 0.6440(4) 0.4384(13) 0.6559(8) 0.083(2) Uani 1 1 d . . . . .
C1 C 0.5699(4) 0.7036(13) 0.5170(8) 0.0668(17) Uani 1 1 d . . . . .
C2 C 0.5405(4) 0.9057(15) 0.5774(11) 0.082(2) Uani 1 1 d . . . . .
H2 H 0.564335 1.000134 0.650898 0.099 Uiso 1 1 calc R U . . .
C3 C 0.4749(4) 0.962(2) 0.5253(13) 0.097(3) Uani 1 1 d . . . . .
H3 H 0.453833 1.096918 0.564920 0.116 Uiso 1 1 calc R U . . .
C4 C 0.4397(5) 0.825(2) 0.4162(13) 0.104(4) Uani 1 1 d . . . . .
H4 H 0.395717 0.870455 0.379532 0.125 Uiso 1 1 calc R U . . .
C5 C 0.4699(6) 0.620(2) 0.3614(12) 0.103(3) Uani 1 1 d . . . . .
H5 H 0.445495 0.522088 0.290634 0.124 Uiso 1 1 calc R U . . .
C6 C 0.5355(5) 0.5608(16) 0.4101(10) 0.086(2) Uani 1 1 d . . . . .
H6 H 0.556388 0.425150 0.371173 0.103 Uiso 1 1 calc R U . . .
C7 C 0.6985(3) 0.7321(13) 0.5436(7) 0.0609(15) Uani 1 1 d . . . . .
C8 C 0.7508(4) 0.5823(14) 0.6236(8) 0.0712(19) Uani 1 1 d . . . . .
C9 C 0.7085(4) 0.9472(13) 0.4516(8) 0.0688(19) Uani 1 1 d . . . . .
C10 C 0.7807(4) 1.012(2) 0.4358(12) 0.090(2) Uani 1 1 d . . . . .
H10A H 0.800784 0.881397 0.383893 0.135 Uiso 1 1 calc R U . . .
H10B H 0.805415 1.031179 0.531330 0.135 Uiso 1 1 calc R U . . .
H10C H 0.782121 1.164598 0.382148 0.135 Uiso 1 1 calc R U . . .

loop_
_atom_site_aniso_label
_atom_site_aniso_U_11
_atom_site_aniso_U_22
_atom_site_aniso_U_33
_atom_site_aniso_U_23
_atom_site_aniso_U_13
_atom_site_aniso_U_12
O1 0.085(4) 0.090(4) 0.089(4) 0.024(3) 0.005(3) 0.007(3)
O2 0.064(4) 0.112(4) 0.095(4) 0.000(3) -0.002(3) 0.010(3)
O3 0.077(4) 0.079(3) 0.080(4) 0.015(3) 0.008(3) 0.000(3)
N1 0.070(4) 0.069(3) 0.058(3) 0.001(3) 0.012(2) 0.003(3)
N2 0.085(5) 0.080(4) 0.086(5) 0.012(4) 0.016(4) 0.000(3)
C1 0.069(4) 0.068(4) 0.064(4) 0.001(3) 0.012(3) -0.010(3)
C2 0.079(6) 0.077(5) 0.089(5) -0.003(4) 0.005(4) 0.000(4)
C3 0.064(6) 0.106(6) 0.122(9) 0.017(6) 0.015(5) 0.014(4)
C4 0.055(5) 0.141(9) 0.113(8) 0.022(7) -0.004(5) -0.017(5)
C5 0.088(7) 0.127(8) 0.091(6) -0.011(6) -0.006(5) -0.016(6)
C6 0.091(6) 0.092(6) 0.075(5) -0.008(4) 0.012(4) -0.009(4)
C7 0.057(4) 0.065(3) 0.060(3) -0.010(3) 0.004(3) -0.002(3)
C8 0.076(5) 0.077(4) 0.061(4) -0.006(3) 0.008(3) 0.003(3)
C9 0.074(5) 0.069(4) 0.063(4) -0.005(3) 0.007(3) 0.000(3)
C10 0.075(5) 0.099(5) 0.098(7) 0.008(5) 0.016(4) -0.012(4)

loop_
_atom_type_symbol
_atom_type_description
_atom_type_scat_dispersion_real
_atom_type_scat_dispersion_imag
_atom_type_scat_source
C C 0.0181 0.0091 'International Tables Vol C Tables 4.2.6.8 and 6.1.1.4'
H H 0.0000 0.0000 'International Tables Vol C Tables 4.2.6.8 and 6.1.1.4'
N N 0.0311 0.0180 'International Tables Vol C Tables 4.2.6.8 and 6.1.1.4'
O O 0.0492 0.0322 'International Tables Vol C Tables 4.2.6.8 and 6.1.1.4'

loop_
_geom_angle_atom_site_label_1
_geom_angle_atom_site_label_2
_geom_angle_atom_site_label_3
_geom_angle
_geom_angle_site_symmetry_1
_geom_angle_site_symmetry_3
_geom_angle_publ_flag
N2 O1 C8 111.8(6) . . ?
N2 N1 C1 114.7(6) . . ?
N2 N1 C7 114.5(7) . . ?
C7 N1 C1 130.7(6) . . ?
N1 N2 O1 105.6(6) . . ?
C2 C1 N1 119.5(6) . . ?
C6 C1 N1 118.4(7) . . ?
C6 C1 C2 122.1(8) . . ?
C3 C2 C1 117.7(9) . . ?
C2 C3 C4 121.5(11) . . ?
C3 C4 C5 119.3(9) . . ?
C6 C5 C4 120.5(9) . . ?
C5 C6 C1 118.9(9) . . ?
N1 C7 C8 106.4(7) . . ?
N1 C7 C9 126.7(6) . . ?
C8 C7 C9 126.8(6) . . ?
O1 C8 C7 101.6(7) . . ?
O2 C8 O1 120.2(7) . . ?
O2 C8 C7 138.1(8) . . ?
O3 C9 C7 121.9(7) . . ?
O3 C9 C10 122.3(7) . . ?
C7 C9 C10 115.7(7) . . ?

loop_
_geom_bond_atom_site_label_1
_geom_bond_atom_site_label_2
_geom_bond_distance
_geom_bond_site_symmetry_2
_geom_bond_publ_flag
O1 N2 1.351(10) . ?
O1 C8 1.432(11) . ?
O2 C8 1.173(10) . ?
O3 C9 1.220(9) . ?
N1 N2 1.307(9) . ?
N1 C1 1.448(10) . ?
N1 C7 1.345(9) . ?
C1 C2 1.379(11) . ?
C1 C6 1.367(12) . ?
C2 C3 1.367(13) . ?
C3 C4 1.369(17) . ?
C4 C5 1.377(16) . ?
C5 C6 1.365(14) . ?
C7 C8 1.445(11) . ?
C7 C9 1.458(10) . ?
C9 C10 1.495(12) . ?
